data_1567778
loop_
_publ_author_name
'Cao, Furong'
'Wang, Yun'
'Wang, Xing'
'Zhang, Wenjuan'
'Solan, Gregory A.'
'Wang, Rui'
'Ma, Yanping'
'Hao, Xiang'
'Sun, Wen-Hua'

_publ_section_title
;
 Zinc 8-aminotrihydroquinolines appended with pendant
 N-diphenylphosphinoethyl arms as exceptionally active catalysts for the
 ROP of \e-CL
;
_journal_issue 22
_journal_name_full 'Catalysis Science &amp; Technology'
_journal_page_first 6687
_journal_page_last 6703
_journal_paper_doi 10.1039/D2CY00979J
_journal_volume 12
_journal_year 2022
_chemical_formula_moiety 'C29 H29 Cl2 N2 P Zn'
_chemical_formula_sum 'C29 H29 Cl2 N2 P Zn'
_chemical_formula_weight 572.78
_space_group_crystal_system monoclinic
_space_group_IT_number 14
_space_group_name_Hall '-P 2yn'
_space_group_name_H-M_alt 'P 1 21/n 1'
_atom_sites_solution_hydrogens geom
_atom_sites_solution_primary dual
_audit_creation_date 2021-08-02
_audit_creation_method
;
Olex2 1.2
(compiled 2018.05.29 svn.r3508 for OlexSys, GUI svn.r5506)
;
_audit_update_record
;
2022-05-06 deposited with the CCDC.	2022-10-10 downloaded from the CCDC.
;
_cell_angle_alpha 90
_cell_angle_beta 101.4970(10)
_cell_angle_gamma 90
_cell_formula_units_Z 4
_cell_length_a 14.59830(10)
_cell_length_b 11.35930(10)
_cell_length_c 16.43550(10)
_cell_measurement_reflns_used 15454
_cell_measurement_temperature 170.00(10)
_cell_measurement_theta_max 75.1930
_cell_measurement_theta_min 2.7720
_cell_volume 2670.76(4)
_computing_cell_refinement 'CrysAlisPro 1.171.40.67a (Rigaku OD, 2019)'
_computing_data_collection 'CrysAlisPro 1.171.40.67a (Rigaku OD, 2019)'
_computing_data_reduction 'CrysAlisPro 1.171.40.67a (Rigaku OD, 2019)'
_computing_molecular_graphics 'Olex2 (Dolomanov et al., 2009)'
_computing_publication_material 'Olex2 (Dolomanov et al., 2009)'
_computing_structure_refinement 'ShelXL (Sheldrick, 2015)'
_computing_structure_solution 'ShelXT (Sheldrick, 2015)'
_diffrn_ambient_environment N~2~
_diffrn_ambient_temperature 170.00(10)
_diffrn_detector 'Hybrid Pixel Array Detector'
_diffrn_detector_area_resol_mean 10.0000
_diffrn_detector_type HyPix
_diffrn_measured_fraction_theta_full 0.999
_diffrn_measured_fraction_theta_max 0.952
_diffrn_measurement_details
;
List of Runs (angles in degrees, time in seconds):

  # Type    Start    End  Width  t~exp~   \w     \q     \k     \f   Frames
#--------------------------------------------------------------------------
  1  \w    -38.00  -5.00   0.50    0.05    --  -47.20  91.00 -55.00   66
  2  \w    -22.00  73.00   0.50    0.05    --   47.20 -91.00-169.00  190
  3  \w   -146.00-121.00   0.50    0.05    --  -99.00 -91.00-169.00   50
  4  \w   -116.00 -79.00   0.50    0.05    --  -99.00 -91.00-169.00   74
  5  \w   -104.00 -27.00   0.50    0.05    --  -99.00  91.00 -55.00  154
  6  \w     31.00 103.00   0.50    0.05    --  103.25 -91.00-169.00  144
  7  \w   -120.00 -77.00   0.50    0.05    --  -47.20-125.00 150.00   86
  8  \w   -118.00 -76.00   0.50    0.05    --  -47.20-125.00 -90.00   84
  9  \w     -2.00  23.00   0.50    0.05    --  -47.20  38.00 150.00   50
 10  \w    -33.00  -8.00   0.50    0.05    --  -47.20  38.00 150.00   50
 11  \w    -23.00  28.00   0.50    0.05    --  -47.20  19.00  60.00  102
 12  \w    -67.00 -29.00   0.50    0.05    --  -99.00  61.00 150.00   76
 13  \w    -65.00 -28.00   0.50    0.05    --  -99.00  61.00 120.00   74
 14  \w   -111.00 -86.00   0.50    0.05    --  -99.00 -30.00 150.00   50
 15  \w    -77.00 -26.00   0.50    0.05    --  -99.00  77.00 -60.00  102
 16  \w    -66.00 -40.00   0.50    0.05    --  -99.00  61.00 -90.00   52
 17  \w    -96.00 -39.00   0.50    0.05    --  -99.00  77.00 150.00  114
 18  \w   -166.00-122.00   0.50    0.05    --  -99.00 -30.00 150.00   88
 19  \w     32.00  60.00   0.50    0.05    --  103.25 -61.00-150.00   56
 20  \w     78.00 104.00   0.50    0.05    --  103.25 -77.00  60.00   52
 21  \w     31.00  64.00   0.50    0.05    --  103.25 -77.00  60.00   66
 22  \w     95.00 168.00   0.50    0.05    --  103.25  45.00 -90.00  146
 23  \w     39.00  72.00   0.50    0.05    --  103.25 -61.00-180.00   66
 24  \w    126.00 166.00   0.50    0.05    --  103.25  45.00-120.00   80
 25  \w     31.00  56.00   0.50    0.05    --  103.25 -61.00   0.00   50
 26  \w    103.00 128.00   0.50    0.05    --  103.25  91.00 -55.00   50
;
_diffrn_measurement_device 'four-circle diffractometer'
_diffrn_measurement_device_type 'XtaLAB Synergy R, HyPix'
_diffrn_measurement_method '\w scans'
_diffrn_orient_matrix_type 'CrysAlisPro convention (1999,Acta A55,543-557)'
_diffrn_orient_matrix_UB_11 0.0293601000
_diffrn_orient_matrix_UB_12 0.0483266000
_diffrn_orient_matrix_UB_13 -0.0785706000
_diffrn_orient_matrix_UB_21 -0.0550131000
_diffrn_orient_matrix_UB_22 0.1140148000
_diffrn_orient_matrix_UB_23 0.0070596000
_diffrn_orient_matrix_UB_31 0.0877718000
_diffrn_orient_matrix_UB_32 0.0554292000
_diffrn_orient_matrix_UB_33 0.0540573000
_diffrn_radiation_monochromator mirror
_diffrn_radiation_probe x-ray
_diffrn_radiation_type CuK\a
_diffrn_radiation_wavelength 1.54184
_diffrn_reflns_av_R_equivalents 0.0326
_diffrn_reflns_av_unetI/netI 0.0246
_diffrn_reflns_Laue_measured_fraction_full 0.999
_diffrn_reflns_Laue_measured_fraction_max 0.952
_diffrn_reflns_limit_h_max 18
_diffrn_reflns_limit_h_min -16
_diffrn_reflns_limit_k_max 14
_diffrn_reflns_limit_k_min -10
_diffrn_reflns_limit_l_max 20
_diffrn_reflns_limit_l_min -20
_diffrn_reflns_number 19525
_diffrn_reflns_point_group_measured_fraction_full 0.999
_diffrn_reflns_point_group_measured_fraction_max 0.952
_diffrn_reflns_theta_full 67.684
_diffrn_reflns_theta_max 75.559
_diffrn_reflns_theta_min 3.701
_diffrn_source 'Rotating-anode X-ray tube'
_diffrn_source_type 'PhotonJet R (Cu) X-ray Source'
_exptl_absorpt_coefficient_mu 3.837
_exptl_absorpt_correction_T_max 1.00000
_exptl_absorpt_correction_T_min 0.42568
_exptl_absorpt_correction_type multi-scan
_exptl_absorpt_process_details
;
CrysAlisPro 1.171.40.67a (Rigaku Oxford Diffraction, 2019)
Empirical absorption correction using spherical harmonics,
 implemented in SCALE3 ABSPACK scaling algorithm.
;
_exptl_crystal_colour colourless
_exptl_crystal_colour_primary colourless
_exptl_crystal_density_diffrn 1.425
_exptl_crystal_description block
_exptl_crystal_F_000 1184
_exptl_crystal_size_max 0.3
_exptl_crystal_size_mid 0.2
_exptl_crystal_size_min 0.15
_refine_diff_density_max 0.686
_refine_diff_density_min -0.622
_refine_diff_density_rms 0.067
_refine_ls_extinction_method none
_refine_ls_goodness_of_fit_ref 1.031
_refine_ls_hydrogen_treatment constr
_refine_ls_matrix_type full
_refine_ls_number_parameters 316
_refine_ls_number_reflns 5281
_refine_ls_number_restraints 0
_refine_ls_restrained_S_all 1.031
_refine_ls_R_factor_all 0.0342
_refine_ls_R_factor_gt 0.0326
_refine_ls_shift/su_max 0.001
_refine_ls_shift/su_mean 0.000
_refine_ls_structure_factor_coef Fsqd
_refine_ls_weighting_details 'w=1/[\s^2^(Fo^2^)+(0.0575P)^2^+1.3498P] where P=(Fo^2^+2Fc^2^)/3'
_refine_ls_weighting_scheme calc
_refine_ls_wR_factor_gt 0.0893
_refine_ls_wR_factor_ref 0.0907
_reflns_Friedel_coverage 0.000
_reflns_number_gt 4958
_reflns_number_total 5281
_reflns_threshold_expression 'I > 2\s(I)'
_cod_data_source_file d2cy00979j2.cif
_cod_data_source_block Zn5
_cod_depositor_comments 'Adding full bibliography for 1567777--1567778.cif.'
_cod_database_code 1567778
_shelx_shelxl_version_number 2018/3
_chemical_oxdiff_formula 'C H O N P Cl Zn'
_shelx_space_group_comment
;
The symmetry employed for this shelxl refinement is uniquely defined
by the following loop, which should always be used as a source of
symmetry information in preference to the above space-group names.
They are only intended as comments.
;
_reflns_odcompleteness_completeness 99.96
_reflns_odcompleteness_iscentric 1
_reflns_odcompleteness_theta 66.97
_olex2_refinement_description
;
1. Fixed Uiso
 At 1.2 times of:
  All C(H) groups, All C(H,H) groups, All N(H) groups
2.a Ternary CH refined with riding coordinates:
 N2(H2), C8(H8)
2.b Secondary CH2 refined with riding coordinates:
 C6(H6A,H6B), C10(H10A,H10B), C7(H7A,H7B), C11(H11A,H11B), C5(H5A,H5B)
2.c Aromatic/amide H refined with riding coordinates:
 C13(H13), C25(H25), C3(H3), C23(H23), C2(H2A), C29(H29), C17(H17), C15(H15),
 C21(H21), C14(H14), C22(H22), C26(H26), C16(H16), C19(H19), C20(H20), C28(H28),
  C27(H27)
;
_olex2_submission_special_instructions 'No special instructions were received'
_oxdiff_exptl_absorpt_empirical_details
;
Empirical correction (ABSPACK) includes:
- Absorption correction using spherical harmonics
- Frame scaling
;
_oxdiff_exptl_absorpt_empirical_full_max 1.603
_oxdiff_exptl_absorpt_empirical_full_min 0.635

loop_
_space_group_symop_operation_xyz
'x, y, z'
'-x+1/2, y+1/2, -z+1/2'
'-x, -y, -z'
'x-1/2, -y-1/2, z-1/2'

loop_
_atom_site_label
_atom_site_type_symbol
_atom_site_fract_x
_atom_site_fract_y
_atom_site_fract_z
_atom_site_U_iso_or_equiv
_atom_site_adp_type
_atom_site_occupancy
_atom_site_site_symmetry_order
_atom_site_calc_flag
_atom_site_refinement_flags_posn
_atom_site_refinement_flags_adp
_atom_site_refinement_flags_occupancy
_atom_site_disorder_assembly
_atom_site_disorder_group
Zn1 Zn 0.56549(2) 0.56875(2) 0.35079(2) 0.01997(9) Uani 1 1 d . . . . .
Cl1 Cl 0.54946(3) 0.68531(4) 0.45475(3) 0.03152(12) Uani 1 1 d . . . . .
P1 P 0.22394(3) 0.46709(4) 0.33101(3) 0.02242(11) Uani 1 1 d . . . . .
Cl2 Cl 0.52738(4) 0.62246(5) 0.21873(3) 0.04477(15) Uani 1 1 d . . . . .
N1 N 0.68741(9) 0.46887(12) 0.37218(8) 0.0194(3) Uani 1 1 d . . . . .
N2 N 0.50562(9) 0.40583(12) 0.36286(8) 0.0194(3) Uani 1 1 d . . . . .
H2 H 0.511995 0.389963 0.422337 0.023 Uiso 1 1 calc R . . . .
C9 C 0.66806(11) 0.35249(14) 0.36066(10) 0.0198(3) Uani 1 1 d . . . . .
C1 C 0.77619(11) 0.50489(15) 0.39923(10) 0.0207(3) Uani 1 1 d . . . . .
C24 C 0.79530(11) 0.63258(15) 0.41238(10) 0.0224(3) Uani 1 1 d . . . . .
C8 C 0.56590(11) 0.32015(14) 0.32952(10) 0.0198(3) Uani 1 1 d . . . . .
H8 H 0.552784 0.328979 0.268992 0.024 Uiso 1 1 calc R . . . .
C13 C 0.12715(12) 0.42502(15) 0.17028(12) 0.0257(4) Uani 1 1 d . . . . .
H13 H 0.102332 0.361477 0.194277 0.031 Uiso 1 1 calc R . . . .
C12 C 0.19381(11) 0.49692(15) 0.21898(10) 0.0217(3) Uani 1 1 d . . . . .
C4 C 0.73776(12) 0.26728(15) 0.37447(10) 0.0220(3) Uani 1 1 d . . . . .
C18 C 0.17718(12) 0.60432(16) 0.36606(10) 0.0221(3) Uani 1 1 d . . . . .
C25 C 0.85416(12) 0.67031(17) 0.48557(11) 0.0262(4) Uani 1 1 d . . . . .
H25 H 0.878181 0.615835 0.526531 0.031 Uiso 1 1 calc R . . . .
C3 C 0.82958(12) 0.30597(16) 0.40030(11) 0.0263(4) Uani 1 1 d . . . . .
H3 H 0.878175 0.251590 0.408904 0.032 Uiso 1 1 calc R . . . .
C23 C 0.08029(12) 0.60748(17) 0.36045(10) 0.0254(4) Uani 1 1 d . . . . .
H23 H 0.045094 0.540141 0.344380 0.031 Uiso 1 1 calc R . . . .
C2 C 0.84897(12) 0.42340(16) 0.41316(11) 0.0261(4) Uani 1 1 d . . . . .
H2A H 0.910318 0.448493 0.431079 0.031 Uiso 1 1 calc R . . . .
C6 C 0.61727(13) 0.11187(16) 0.31833(12) 0.0278(4) Uani 1 1 d . . . . .
H6A H 0.602003 0.030255 0.326805 0.033 Uiso 1 1 calc R . . . .
H6B H 0.613722 0.123904 0.259356 0.033 Uiso 1 1 calc R . . . .
C10 C 0.40470(11) 0.39576(16) 0.32414(11) 0.0236(3) Uani 1 1 d . . . . .
H10A H 0.380892 0.320112 0.337816 0.028 Uiso 1 1 calc R . . . .
H10B H 0.396642 0.401008 0.264221 0.028 Uiso 1 1 calc R . . . .
C29 C 0.75973(12) 0.71509(16) 0.35175(11) 0.0255(4) Uani 1 1 d . . . . .
H29 H 0.719368 0.691319 0.303405 0.031 Uiso 1 1 calc R . . . .
C7 C 0.54680(13) 0.19188(15) 0.34834(11) 0.0254(4) Uani 1 1 d . . . . .
H7A H 0.551539 0.181815 0.407641 0.031 Uiso 1 1 calc R . . . .
H7B H 0.483909 0.170635 0.320737 0.031 Uiso 1 1 calc R . . . .
C17 C 0.23003(13) 0.59165(16) 0.18167(11) 0.0261(4) Uani 1 1 d . . . . .
H17 H 0.274783 0.640013 0.213401 0.031 Uiso 1 1 calc R . . . .
C15 C 0.13430(14) 0.54171(18) 0.04980(12) 0.0314(4) Uani 1 1 d . . . . .
H15 H 0.114948 0.556108 -0.006717 0.038 Uiso 1 1 calc R . . . .
C21 C 0.08742(13) 0.81024(17) 0.40243(11) 0.0289(4) Uani 1 1 d . . . . .
H21 H 0.057659 0.878881 0.413905 0.035 Uiso 1 1 calc R . . . .
C11 C 0.35087(11) 0.49443(16) 0.35611(11) 0.0242(3) Uani 1 1 d . . . . .
H11A H 0.364381 0.568375 0.331435 0.029 Uiso 1 1 calc R . . . .
H11B H 0.371246 0.501066 0.415825 0.029 Uiso 1 1 calc R . . . .
C14 C 0.09758(13) 0.44786(17) 0.08594(12) 0.0316(4) Uani 1 1 d . . . . .
H14 H 0.052938 0.399730 0.053847 0.038 Uiso 1 1 calc R . . . .
C5 C 0.71621(13) 0.13774(15) 0.36513(11) 0.0267(4) Uani 1 1 d . . . . .
H5A H 0.724877 0.102408 0.419859 0.032 Uiso 1 1 calc R . . . .
H5B H 0.760321 0.101114 0.335944 0.032 Uiso 1 1 calc R . . . .
C22 C 0.03597(12) 0.70912(17) 0.37842(11) 0.0277(4) Uani 1 1 d . . . . .
H22 H -0.028483 0.709572 0.374381 0.033 Uiso 1 1 calc R . . . .
C26 C 0.87688(13) 0.78834(18) 0.49742(12) 0.0318(4) Uani 1 1 d . . . . .
H26 H 0.914971 0.813089 0.546706 0.038 Uiso 1 1 calc R . . . .
C16 C 0.19993(13) 0.61452(17) 0.09757(11) 0.0295(4) Uani 1 1 d . . . . .
H16 H 0.223808 0.678611 0.073369 0.035 Uiso 1 1 calc R . . . .
C19 C 0.22828(12) 0.70582(16) 0.39191(11) 0.0261(4) Uani 1 1 d . . . . .
H19 H 0.292958 0.705079 0.397654 0.031 Uiso 1 1 calc R . . . .
C20 C 0.18359(13) 0.80826(17) 0.40921(11) 0.0288(4) Uani 1 1 d . . . . .
H20 H 0.218442 0.875835 0.425417 0.035 Uiso 1 1 calc R . . . .
C28 C 0.78433(14) 0.83276(17) 0.36325(13) 0.0330(4) Uani 1 1 d . . . . .
H28 H 0.761388 0.887269 0.321990 0.040 Uiso 1 1 calc R . . . .
C27 C 0.84282(14) 0.86967(17) 0.43574(14) 0.0340(4) Uani 1 1 d . . . . .
H27 H 0.859205 0.948634 0.443072 0.041 Uiso 1 1 calc R . . . .

loop_
_atom_site_aniso_label
_atom_site_aniso_U_11
_atom_site_aniso_U_22
_atom_site_aniso_U_33
_atom_site_aniso_U_23
_atom_site_aniso_U_13
_atom_site_aniso_U_12
Zn1 0.01931(14) 0.01891(14) 0.02141(13) 0.00020(8) 0.00334(9) 0.00211(8)
Cl1 0.0384(3) 0.0255(2) 0.0327(2) -0.00794(16) 0.01188(18) 0.00029(17)
P1 0.0175(2) 0.0244(2) 0.0254(2) 0.00233(16) 0.00416(16) -0.00012(16)
Cl2 0.0413(3) 0.0617(4) 0.0273(2) 0.0173(2) -0.00273(19) -0.0085(2)
N1 0.0183(7) 0.0190(6) 0.0210(6) 0.0003(5) 0.0045(5) 0.0014(5)
N2 0.0160(7) 0.0209(7) 0.0212(7) -0.0016(5) 0.0033(5) 0.0015(5)
C9 0.0218(8) 0.0207(8) 0.0176(7) 0.0016(6) 0.0054(6) 0.0015(6)
C1 0.0181(8) 0.0237(8) 0.0209(7) 0.0017(6) 0.0054(6) -0.0005(6)
C24 0.0175(8) 0.0249(9) 0.0267(8) -0.0016(6) 0.0093(6) -0.0015(6)
C8 0.0197(8) 0.0187(8) 0.0212(7) -0.0010(6) 0.0044(6) 0.0021(6)
C13 0.0200(8) 0.0240(9) 0.0326(9) -0.0026(7) 0.0043(7) -0.0005(6)
C12 0.0178(8) 0.0223(8) 0.0251(8) -0.0005(6) 0.0047(6) 0.0029(6)
C4 0.0226(8) 0.0219(8) 0.0220(7) 0.0013(6) 0.0056(6) 0.0038(6)
C18 0.0186(8) 0.0290(9) 0.0188(7) 0.0034(6) 0.0042(6) 0.0014(7)
C25 0.0226(8) 0.0326(9) 0.0248(8) -0.0007(7) 0.0080(6) -0.0022(7)
C3 0.0215(8) 0.0276(9) 0.0299(9) 0.0036(7) 0.0053(7) 0.0067(7)
C23 0.0199(8) 0.0327(9) 0.0235(8) 0.0006(7) 0.0042(6) -0.0021(7)
C2 0.0190(8) 0.0294(9) 0.0297(9) 0.0020(7) 0.0041(7) 0.0011(7)
C6 0.0313(10) 0.0193(8) 0.0332(9) -0.0023(7) 0.0073(7) 0.0013(7)
C10 0.0163(8) 0.0247(8) 0.0288(8) -0.0027(7) 0.0021(6) -0.0006(6)
C29 0.0216(8) 0.0246(9) 0.0303(9) -0.0010(7) 0.0052(7) 0.0004(7)
C7 0.0244(8) 0.0208(8) 0.0319(9) -0.0011(7) 0.0075(7) -0.0012(7)
C17 0.0240(9) 0.0251(8) 0.0299(9) -0.0023(7) 0.0068(7) -0.0012(7)
C15 0.0299(10) 0.0380(10) 0.0252(9) 0.0004(8) 0.0027(7) 0.0126(8)
C21 0.0285(9) 0.0331(10) 0.0263(8) 0.0005(7) 0.0082(7) 0.0071(7)
C11 0.0189(8) 0.0257(8) 0.0273(8) -0.0006(7) 0.0029(6) 0.0034(7)
C14 0.0246(9) 0.0339(10) 0.0329(10) -0.0090(8) -0.0026(7) 0.0046(7)
C5 0.0289(9) 0.0205(8) 0.0303(9) 0.0014(7) 0.0051(7) 0.0050(7)
C22 0.0191(8) 0.0402(10) 0.0242(8) 0.0013(7) 0.0055(6) 0.0033(7)
C26 0.0241(9) 0.0377(10) 0.0342(9) -0.0127(8) 0.0077(7) -0.0032(8)
C16 0.0306(10) 0.0283(9) 0.0318(9) 0.0065(7) 0.0112(7) 0.0063(7)
C19 0.0192(8) 0.0326(9) 0.0273(8) -0.0006(7) 0.0062(6) -0.0008(7)
C20 0.0300(9) 0.0295(9) 0.0274(9) -0.0021(7) 0.0075(7) -0.0040(7)
C28 0.0313(10) 0.0243(9) 0.0435(11) 0.0024(8) 0.0078(8) 0.0054(8)
C27 0.0301(10) 0.0226(9) 0.0504(12) -0.0096(8) 0.0107(8) -0.0005(7)

loop_
_atom_type_symbol
_atom_type_description
_atom_type_scat_dispersion_real
_atom_type_scat_dispersion_imag
_atom_type_scat_source
C C 0.0181 0.0091 'International Tables Vol C Tables 4.2.6.8 and 6.1.1.4'
H H 0.0000 0.0000 'International Tables Vol C Tables 4.2.6.8 and 6.1.1.4'
Cl Cl 0.3639 0.7018 'International Tables Vol C Tables 4.2.6.8 and 6.1.1.4'
N N 0.0311 0.0180 'International Tables Vol C Tables 4.2.6.8 and 6.1.1.4'
P P 0.2955 0.4335 'International Tables Vol C Tables 4.2.6.8 and 6.1.1.4'
Zn Zn -1.5491 0.6778 'International Tables Vol C Tables 4.2.6.8 and 6.1.1.4'

loop_
_geom_angle_atom_site_label_1
_geom_angle_atom_site_label_2
_geom_angle_atom_site_label_3
_geom_angle
_geom_angle_site_symmetry_1
_geom_angle_site_symmetry_3
_geom_angle_publ_flag
Cl1 Zn1 Cl2 123.19(2) . . ?
N1 Zn1 Cl1 114.51(4) . . ?
N1 Zn1 Cl2 110.79(4) . . ?
N2 Zn1 Cl1 110.44(4) . . ?
N2 Zn1 Cl2 108.13(4) . . ?
N2 Zn1 N1 81.94(5) . . ?
C12 P1 C18 97.35(7) . . ?
C12 P1 C11 102.86(8) . . ?
C18 P1 C11 101.92(8) . . ?
C9 N1 Zn1 111.12(10) . . ?
C1 N1 Zn1 128.64(11) . . ?
C1 N1 C9 120.11(14) . . ?
C8 N2 Zn1 104.90(10) . . ?
C8 N2 C10 113.57(13) . . ?
C10 N2 Zn1 115.34(10) . . ?
N1 C9 C8 116.41(14) . . ?
N1 C9 C4 122.02(15) . . ?
C4 C9 C8 121.55(15) . . ?
N1 C1 C24 119.02(14) . . ?
N1 C1 C2 120.29(16) . . ?
C2 C1 C24 120.67(15) . . ?
C25 C24 C1 119.33(16) . . ?
C29 C24 C1 121.44(15) . . ?
C29 C24 C25 119.16(16) . . ?
N2 C8 C9 109.27(13) . . ?
N2 C8 C7 113.85(14) . . ?
C9 C8 C7 111.62(14) . . ?
C14 C13 C12 120.34(17) . . ?
C13 C12 P1 117.88(13) . . ?
C17 C12 P1 123.18(13) . . ?
C17 C12 C13 118.83(16) . . ?
C9 C4 C3 117.28(16) . . ?
C9 C4 C5 122.17(16) . . ?
C3 C4 C5 120.51(15) . . ?
C23 C18 P1 115.75(14) . . ?
C19 C18 P1 125.96(13) . . ?
C19 C18 C23 118.15(16) . . ?
C26 C25 C24 120.40(17) . . ?
C2 C3 C4 120.67(16) . . ?
C22 C23 C18 121.12(17) . . ?
C3 C2 C1 119.59(17) . . ?
C5 C6 C7 110.75(15) . . ?
N2 C10 C11 109.34(13) . . ?
C28 C29 C24 120.14(17) . . ?
C6 C7 C8 109.92(14) . . ?
C16 C17 C12 120.65(17) . . ?
C14 C15 C16 120.11(17) . . ?
C22 C21 C20 119.48(17) . . ?
C10 C11 P1 111.35(12) . . ?
C15 C14 C13 120.19(17) . . ?
C4 C5 C6 113.43(14) . . ?
C23 C22 C21 120.15(17) . . ?
C25 C26 C27 120.03(18) . . ?
C15 C16 C17 119.88(18) . . ?
C20 C19 C18 120.69(16) . . ?
C21 C20 C19 120.39(17) . . ?
C27 C28 C29 120.48(18) . . ?
C28 C27 C26 119.76(18) . . ?

loop_
_geom_bond_atom_site_label_1
_geom_bond_atom_site_label_2
_geom_bond_distance
_geom_bond_site_symmetry_2
_geom_bond_publ_flag
Zn1 Cl1 2.2106(5) . ?
Zn1 Cl2 2.2162(5) . ?
Zn1 N1 2.0806(14) . ?
Zn1 N2 2.0730(14) . ?
P1 C12 1.8374(17) . ?
P1 C18 1.8397(18) . ?
P1 C11 1.8426(17) . ?
N1 C9 1.357(2) . ?
N1 C1 1.347(2) . ?
N2 C8 1.488(2) . ?
N2 C10 1.488(2) . ?
C9 C8 1.522(2) . ?
C9 C4 1.390(2) . ?
C1 C24 1.485(2) . ?
C1 C2 1.393(2) . ?
C24 C25 1.399(2) . ?
C24 C29 1.391(2) . ?
C8 C7 1.527(2) . ?
C13 C12 1.394(2) . ?
C13 C14 1.392(3) . ?
C12 C17 1.394(3) . ?
C4 C3 1.394(3) . ?
C4 C5 1.506(2) . ?
C18 C23 1.399(2) . ?
C18 C19 1.393(3) . ?
C25 C26 1.386(3) . ?
C3 C2 1.371(3) . ?
C23 C22 1.384(3) . ?
C6 C7 1.526(2) . ?
C6 C5 1.524(3) . ?
C10 C11 1.521(2) . ?
C29 C28 1.387(3) . ?
C17 C16 1.389(3) . ?
C15 C14 1.380(3) . ?
C15 C16 1.385(3) . ?
C21 C22 1.386(3) . ?
C21 C20 1.386(3) . ?
C26 C27 1.388(3) . ?
C19 C20 1.391(3) . ?
C28 C27 1.385(3) . ?
